data_7122615
loop_
_publ_author_name
'Wu, Yue'
'Zhang, Xu'
'Zhang, Yun-Qin'
'Yang, Ming'
'Chen, Zhong-Ning'

_publ_section_title
;
 Achievement of ligand-field induced thermochromic luminescence via
 two-step single-crystal to single-crystal transformations.
;
_journal_issue 99
_journal_name_full 'Chemical communications (Cambridge, England)'
_journal_page_first 13961
_journal_page_last 13964
_journal_paper_doi 10.1039/c8cc08665f
_journal_volume 54
_journal_year 2018
_chemical_formula_sum 'C29 H23 Br2 Mn N O2 P2'
_chemical_formula_weight 694.18
_space_group_crystal_system triclinic
_space_group_IT_number 2
_space_group_name_Hall '-P 1'
_space_group_name_H-M_alt 'P -1'
_symmetry_space_group_name_Hall '-P 1'
_symmetry_space_group_name_H-M 'P -1'
_atom_sites_solution_hydrogens geom
_audit_creation_method SHELXL-2016/6
_audit_update_record
;
2018-10-11 deposited with the CCDC.
2018-11-20 downloaded from the CCDC.
;
_cell_angle_alpha 98.923(6)
_cell_angle_beta 110.826(6)
_cell_angle_gamma 108.110(6)
_cell_formula_units_Z 4
_cell_length_a 13.182(2)
_cell_length_b 15.175(3)
_cell_length_c 16.539(3)
_cell_measurement_reflns_used 9451
_cell_measurement_temperature 200(2)
_cell_measurement_theta_max 27.1
_cell_measurement_theta_min 2.31
_cell_volume 2804.6(9)
_computing_structure_refinement 'SHELXL-2016/6 (Sheldrick, 2016)'
_computing_structure_solution 'SHELXT 2014/5 (Sheldrick, 2014)'
_diffrn_ambient_temperature 200(2)
_diffrn_measured_fraction_theta_full 0.993
_diffrn_measured_fraction_theta_max 0.989
_diffrn_measurement_device_type 'Bruker APEX-II CCD'
_diffrn_measurement_method 'Bruker APEX-II CCD'
_diffrn_radiation_type MoK\a
_diffrn_radiation_wavelength 0.71073
_diffrn_reflns_av_R_equivalents 0.0403
_diffrn_reflns_av_unetI/netI 0.0331
_diffrn_reflns_Laue_measured_fraction_full 0.993
_diffrn_reflns_Laue_measured_fraction_max 0.989
_diffrn_reflns_limit_h_max 16
_diffrn_reflns_limit_h_min -16
_diffrn_reflns_limit_k_max 19
_diffrn_reflns_limit_k_min -19
_diffrn_reflns_limit_l_max 21
_diffrn_reflns_limit_l_min -21
_diffrn_reflns_number 59032
_diffrn_reflns_point_group_measured_fraction_full 0.993
_diffrn_reflns_point_group_measured_fraction_max 0.989
_diffrn_reflns_theta_full 25.242
_diffrn_reflns_theta_max 27.153
_diffrn_reflns_theta_min 2.306
_exptl_absorpt_coefficient_mu 3.462
_exptl_absorpt_correction_T_max 0.707
_exptl_absorpt_correction_T_min 0.440
_exptl_absorpt_correction_type multi-scan
_exptl_absorpt_process_details SADABS
_exptl_crystal_colour colourless
_exptl_crystal_density_diffrn 1.644
_exptl_crystal_description Bloc
_exptl_crystal_F_000 1380
_exptl_crystal_size_max 0.400
_exptl_crystal_size_mid 0.200
_exptl_crystal_size_min 0.100
_refine_diff_density_max 1.346
_refine_diff_density_min -1.250
_refine_diff_density_rms 0.066
_refine_ls_extinction_method none
_refine_ls_goodness_of_fit_ref 1.019
_refine_ls_hydrogen_treatment constr
_refine_ls_matrix_type full
_refine_ls_number_parameters 667
_refine_ls_number_reflns 12296
_refine_ls_number_restraints 0
_refine_ls_restrained_S_all 1.019
_refine_ls_R_factor_all 0.0447
_refine_ls_R_factor_gt 0.0296
_refine_ls_shift/su_max 0.003
_refine_ls_shift/su_mean 0.000
_refine_ls_structure_factor_coef Fsqd
_refine_ls_weighting_details 'w=1/[\s^2^(Fo^2^)+(0.0233P)^2^+1.5189P] where P=(Fo^2^+2Fc^2^)/3'
_refine_ls_weighting_scheme calc
_refine_ls_wR_factor_gt 0.0597
_refine_ls_wR_factor_ref 0.0649
_reflns_Friedel_coverage 0.000
_reflns_number_gt 9803
_reflns_number_total 12296
_reflns_threshold_expression 'I > 2\s(I)'
_cod_data_source_file c8cc08665f2.cif
_cod_data_source_block 200_K
_cod_depositor_comments
;
The following automatic conversions were performed:

'_exptl_absorpt_correction_type' value 'Multi-scan' changed to
'multi-scan' according to
/home/data/users/saulius/crontab/automatic-downloads/rss-feeds/RSC/lib/dictionaries/cif_core.dic
dictionary named 'cif_core.dic' version 2.4.2 from 2011-04-26.

Automatic conversion script
Id: cif_fix_values 4973 2017-02-22 13:04:09Z antanas 

 Adding full bibliography for 7122609--7122621.cif.
;
_cod_original_cell_volume 2804.4(8)
_cod_database_code 7122615
_shelx_shelxl_version_number 2016/6
_shelx_space_group_comment
;
The symmetry employed for this shelxl refinement is uniquely defined
by the following loop, which should always be used as a source of
symmetry information in preference to the above space-group names.
They are only intended as comments.
;
_shelx_estimated_absorpt_t_min 0.338
_shelx_estimated_absorpt_t_max 0.723

loop_
_space_group_symop_operation_xyz
'x, y, z'
'-x, -y, -z'

loop_
_atom_site_label
_atom_site_type_symbol
_atom_site_fract_x
_atom_site_fract_y
_atom_site_fract_z
_atom_site_U_iso_or_equiv
_atom_site_adp_type
_atom_site_occupancy
_atom_site_site_symmetry_order
_atom_site_calc_flag
_atom_site_refinement_flags_posn
_atom_site_refinement_flags_adp
Mn1 Mn 0.10848(3) 0.27023(2) 0.37128(2) 0.02588(8) Uani 1 1 d . .
Mn2 Mn 0.11578(3) 0.75588(2) 0.88755(3) 0.02866(9) Uani 1 1 d . .
Br1 Br -0.11194(2) 0.22001(2) 0.30356(2) 0.03575(7) Uani 1 1 d . .
Br2 Br 0.22360(2) 0.44816(2) 0.43302(2) 0.03069(6) Uani 1 1 d . .
Br3 Br -0.10556(2) 0.69862(2) 0.81607(2) 0.03508(7) Uani 1 1 d . .
Br4 Br 0.21254(2) 0.93613(2) 0.93441(2) 0.02980(6) Uani 1 1 d . .
P1 P 0.22195(5) -0.19391(4) 0.11529(4) 0.02271(12) Uani 1 1 d . .
P2 P 0.25579(6) 0.12216(4) 0.33670(4) 0.02581(13) Uani 1 1 d . .
P3 P 0.19314(5) 0.28566(4) 0.59813(4) 0.02223(12) Uani 1 1 d . .
P4 P 0.23797(6) 0.58980(4) 0.84374(4) 0.02390(13) Uani 1 1 d . .
O1 O 0.15243(14) -0.26083(11) 0.02001(11) 0.0301(4) Uani 1 1 d . .
O2 O 0.18524(17) 0.18127(12) 0.34238(11) 0.0355(4) Uani 1 1 d . .
O3 O 0.14298(15) 0.24249(11) 0.49770(11) 0.0292(4) Uani 1 1 d . .
O4 O 0.16983(16) 0.64820(12) 0.85846(11) 0.0341(4) Uani 1 1 d . .
N1 N 0.22117(16) -0.03512(12) 0.21300(12) 0.0220(4) Uani 1 1 d . .
N2 N 0.19965(16) 0.44082(12) 0.70897(12) 0.0214(4) Uani 1 1 d . .
C1 C 0.3769(2) -0.12939(16) 0.14715(15) 0.0244(5) Uani 1 1 d . .
C2 C 0.4250(2) -0.03333(17) 0.14914(17) 0.0311(5) Uani 1 1 d . .
H2B H 0.376499 0.002416 0.136861 0.037 Uiso 1 1 calc R U
C3 C 0.5439(2) 0.0107(2) 0.16903(18) 0.0390(6) Uani 1 1 d . .
H3A H 0.576571 0.076324 0.169926 0.047 Uiso 1 1 calc R U
C4 C 0.6143(2) -0.0406(2) 0.18739(19) 0.0437(7) Uani 1 1 d . .
H4A H 0.695717 -0.010088 0.201274 0.052 Uiso 1 1 calc R U
C5 C 0.5679(2) -0.1357(2) 0.1859(2) 0.0490(8) Uani 1 1 d . .
H5A H 0.617225 -0.170695 0.198685 0.059 Uiso 1 1 calc R U
C6 C 0.4493(2) -0.18056(19) 0.16570(19) 0.0386(6) Uani 1 1 d . .
H6A H 0.417341 -0.246404 0.164518 0.046 Uiso 1 1 calc R U
C7 C 0.2156(2) -0.25852(17) 0.19658(18) 0.0306(5) Uani 1 1 d . .
C8 C 0.1501(3) -0.35827(19) 0.1680(2) 0.0458(7) Uani 1 1 d . .
H8A H 0.107825 -0.392688 0.105135 0.055 Uiso 1 1 calc R U
C9 C 0.1468(3) -0.4072(2) 0.2321(3) 0.0643(10) Uani 1 1 d . .
H9A H 0.102196 -0.475277 0.212955 0.077 Uiso 1 1 calc R U
C10 C 0.2076(3) -0.3577(3) 0.3223(3) 0.0642(10) Uani 1 1 d . .
H10A H 0.205482 -0.391794 0.365637 0.077 Uiso 1 1 calc R U
C11 C 0.2717(3) -0.2593(3) 0.3513(2) 0.0583(9) Uani 1 1 d . .
H11A H 0.313327 -0.225425 0.414245 0.070 Uiso 1 1 calc R U
C12 C 0.2754(3) -0.2095(2) 0.28859(19) 0.0445(7) Uani 1 1 d . .
H12A H 0.319315 -0.141262 0.308608 0.053 Uiso 1 1 calc R U
C13 C 0.4001(2) 0.19650(16) 0.35051(16) 0.0309(5) Uani 1 1 d . .
C14 C 0.4325(3) 0.29627(18) 0.37047(18) 0.0409(7) Uani 1 1 d . .
H14A H 0.377472 0.323519 0.373250 0.049 Uiso 1 1 calc R U
C15 C 0.5452(3) 0.3556(2) 0.3863(2) 0.0516(8) Uani 1 1 d . .
H15A H 0.568429 0.424044 0.401637 0.062 Uiso 1 1 calc R U
C16 C 0.6237(3) 0.3167(2) 0.3800(2) 0.0534(8) Uani 1 1 d . .
H16A H 0.700936 0.358276 0.390845 0.064 Uiso 1 1 calc R U
C17 C 0.5915(3) 0.2168(2) 0.3579(2) 0.0515(8) Uani 1 1 d . .
H17A H 0.645852 0.189929 0.352557 0.062 Uiso 1 1 calc R U
C18 C 0.4792(2) 0.1568(2) 0.3436(2) 0.0434(7) Uani 1 1 d . .
H18A H 0.456541 0.088436 0.329081 0.052 Uiso 1 1 calc R U
C19 C 0.2767(2) 0.05953(18) 0.42111(16) 0.0303(5) Uani 1 1 d . .
C20 C 0.1943(2) -0.03227(19) 0.40571(18) 0.0377(6) Uani 1 1 d . .
H20A H 0.129820 -0.065842 0.347680 0.045 Uiso 1 1 calc R U
C21 C 0.2065(3) -0.0744(2) 0.4749(2) 0.0480(8) Uani 1 1 d . .
H21A H 0.150909 -0.137520 0.464024 0.058 Uiso 1 1 calc R U
C22 C 0.2980(3) -0.0262(3) 0.5589(2) 0.0577(9) Uani 1 1 d . .
H22A H 0.304937 -0.055362 0.606380 0.069 Uiso 1 1 calc R U
C23 C 0.3798(3) 0.0642(3) 0.5751(2) 0.0630(10) Uani 1 1 d . .
H23A H 0.443575 0.097260 0.633556 0.076 Uiso 1 1 calc R U
C24 C 0.3696(3) 0.1073(2) 0.50625(19) 0.0503(8) Uani 1 1 d . .
H24A H 0.426637 0.169891 0.517560 0.060 Uiso 1 1 calc R U
C25 C 0.15975(19) -0.10556(15) 0.13318(15) 0.0213(5) Uani 1 1 d . .
C26 C 0.05224(19) -0.11480(16) 0.06812(15) 0.0236(5) Uani 1 1 d . .
H26A H 0.009939 -0.167556 0.013780 0.028 Uiso 1 1 calc R U
C27 C 0.0081(2) -0.04564(17) 0.08407(15) 0.0253(5) Uani 1 1 d . .
H27A H -0.064955 -0.049782 0.040671 0.030 Uiso 1 1 calc R U
C28 C 0.0722(2) 0.02980(16) 0.16448(15) 0.0241(5) Uani 1 1 d . .
H28A H 0.045576 0.079659 0.176460 0.029 Uiso 1 1 calc R U
C29 C 0.1760(2) 0.03075(15) 0.22692(15) 0.0228(5) Uani 1 1 d . .
C30 C 0.15008(19) 0.19412(15) 0.64998(16) 0.0239(5) Uani 1 1 d . .
C31 C 0.1255(2) 0.09890(16) 0.60572(17) 0.0301(5) Uani 1 1 d . .
H31A H 0.125187 0.083573 0.547683 0.036 Uiso 1 1 calc R U
C32 C 0.1017(2) 0.02675(18) 0.64622(19) 0.0364(6) Uani 1 1 d . .
H32A H 0.084042 -0.038228 0.615481 0.044 Uiso 1 1 calc R U
C33 C 0.1034(2) 0.04827(19) 0.7305(2) 0.0380(6) Uani 1 1 d . .
H33A H 0.089114 -0.001328 0.758664 0.046 Uiso 1 1 calc R U
C34 C 0.1259(2) 0.1422(2) 0.77425(19) 0.0400(6) Uani 1 1 d . .
H34A H 0.126230 0.156839 0.832341 0.048 Uiso 1 1 calc R U
C35 C 0.1480(2) 0.21538(18) 0.73396(17) 0.0337(6) Uani 1 1 d . .
H35A H 0.161560 0.279562 0.763663 0.040 Uiso 1 1 calc R U
C36 C 0.3520(2) 0.34435(15) 0.65334(17) 0.0282(5) Uani 1 1 d . .
C37 C 0.4133(2) 0.3710(2) 0.6018(2) 0.0438(7) Uani 1 1 d . .
H37A H 0.372292 0.353836 0.537698 0.053 Uiso 1 1 calc R U
C38 C 0.5348(3) 0.4229(3) 0.6448(3) 0.0643(10) Uani 1 1 d . .
H38A H 0.576956 0.441614 0.609974 0.077 Uiso 1 1 calc R U
C39 C 0.5946(3) 0.4474(2) 0.7373(3) 0.0610(10) Uani 1 1 d . .
H39A H 0.677504 0.484463 0.766136 0.073 Uiso 1 1 calc R U
C40 C 0.5356(2) 0.4189(2) 0.7886(2) 0.0491(8) Uani 1 1 d . .
H40A H 0.577742 0.434744 0.852441 0.059 Uiso 1 1 calc R U
C41 C 0.4141(2) 0.36682(18) 0.74669(19) 0.0386(6) Uani 1 1 d . .
H41A H 0.373126 0.346392 0.781901 0.046 Uiso 1 1 calc R U
C42 C 0.13838(19) 0.37732(15) 0.62559(15) 0.0218(5) Uani 1 1 d . .
C43 C 0.0356(2) 0.37721(17) 0.56076(16) 0.0276(5) Uani 1 1 d . .
H43A H -0.006032 0.330125 0.502693 0.033 Uiso 1 1 calc R U
C44 C -0.0039(2) 0.44763(17) 0.58351(16) 0.0291(5) Uani 1 1 d . .
H44A H -0.073512 0.449710 0.541113 0.035 Uiso 1 1 calc R U
C45 C 0.0592(2) 0.51488(16) 0.66858(16) 0.0269(5) Uani 1 1 d . .
H45A H 0.034520 0.564531 0.685415 0.032 Uiso 1 1 calc R U
C46 C 0.1591(2) 0.50832(15) 0.72872(15) 0.0218(5) Uani 1 1 d . .
C47 C 0.3853(2) 0.66468(16) 0.86472(16) 0.0295(5) Uani 1 1 d . .
C48 C 0.4490(2) 0.63512(18) 0.82267(17) 0.0344(6) Uani 1 1 d . .
H48A H 0.414574 0.572372 0.780259 0.041 Uiso 1 1 calc R U
C49 C 0.5625(2) 0.6976(2) 0.8430(2) 0.0451(7) Uani 1 1 d . .
H49A H 0.606203 0.677718 0.814485 0.054 Uiso 1 1 calc R U
C50 C 0.6123(3) 0.7886(2) 0.9045(2) 0.0539(9) Uani 1 1 d . .
H50A H 0.690166 0.831313 0.917872 0.065 Uiso 1 1 calc R U
C51 C 0.5508(3) 0.8180(2) 0.9464(2) 0.0599(9) Uani 1 1 d . .
H51A H 0.586252 0.880569 0.989242 0.072 Uiso 1 1 calc R U
C52 C 0.4371(3) 0.75667(18) 0.9266(2) 0.0468(7) Uani 1 1 d . .
H52A H 0.394242 0.777476 0.955461 0.056 Uiso 1 1 calc R U
C53 C 0.2447(2) 0.51113(16) 0.91477(15) 0.0266(5) Uani 1 1 d . .
C54 C 0.3214(2) 0.46387(18) 0.92689(17) 0.0329(6) Uani 1 1 d . .
H54A H 0.378127 0.478002 0.902775 0.039 Uiso 1 1 calc R U
C55 C 0.3152(3) 0.39584(19) 0.97436(18) 0.0400(6) Uani 1 1 d . .
H55A H 0.367141 0.363005 0.982433 0.048 Uiso 1 1 calc R U
C56 C 0.2329(3) 0.3763(2) 1.00975(19) 0.0450(7) Uani 1 1 d . .
H56A H 0.227159 0.328739 1.040969 0.054 Uiso 1 1 calc R U
C57 C 0.1596(3) 0.4252(2) 1.0000(2) 0.0542(8) Uani 1 1 d . .
H57A H 0.104785 0.412553 1.025973 0.065 Uiso 1 1 calc R U
C58 C 0.1651(2) 0.4928(2) 0.95255(19) 0.0417(7) Uani 1 1 d . .
H58A H 0.114217 0.526537 0.945989 0.050 Uiso 1 1 calc R U

loop_
_atom_site_aniso_label
_atom_site_aniso_U_11
_atom_site_aniso_U_22
_atom_site_aniso_U_33
_atom_site_aniso_U_23
_atom_site_aniso_U_13
_atom_site_aniso_U_12
Mn1 0.02661(19) 0.01825(16) 0.0278(2) 0.00026(14) 0.00717(16) 0.01115(14)
Mn2 0.02580(19) 0.01849(16) 0.0341(2) -0.00186(15) 0.00717(17) 0.01055(14)
Br1 0.02566(13) 0.02927(12) 0.04017(15) 0.00206(11) 0.00715(12) 0.00783(10)
Br2 0.03208(13) 0.01913(11) 0.03447(14) 0.00684(10) 0.00982(11) 0.00793(9)
Br3 0.02495(13) 0.03334(13) 0.03596(15) 0.00804(11) 0.00675(11) 0.00631(10)
Br4 0.03241(13) 0.02236(11) 0.02821(13) 0.00483(10) 0.01208(11) 0.00523(9)
P1 0.0239(3) 0.0184(3) 0.0264(3) 0.0044(2) 0.0111(3) 0.0099(2)
P2 0.0358(3) 0.0239(3) 0.0209(3) 0.0046(2) 0.0118(3) 0.0171(3)
P3 0.0259(3) 0.0173(3) 0.0250(3) 0.0035(2) 0.0128(3) 0.0096(2)
P4 0.0332(3) 0.0193(3) 0.0208(3) 0.0041(2) 0.0111(3) 0.0139(2)
O1 0.0323(9) 0.0211(8) 0.0303(9) -0.0015(7) 0.0097(8) 0.0111(7)
O2 0.0558(12) 0.0369(9) 0.0294(10) 0.0104(8) 0.0217(9) 0.0336(9)
O3 0.0417(10) 0.0220(8) 0.0258(9) 0.0036(7) 0.0168(8) 0.0139(7)
O4 0.0499(11) 0.0321(9) 0.0292(9) 0.0065(8) 0.0179(9) 0.0276(8)
N1 0.0256(10) 0.0199(9) 0.0229(10) 0.0056(8) 0.0114(9) 0.0110(8)
N2 0.0250(10) 0.0180(8) 0.0218(10) 0.0032(8) 0.0115(8) 0.0092(7)
C1 0.0256(12) 0.0299(12) 0.0196(12) 0.0066(10) 0.0100(10) 0.0134(10)
C2 0.0283(13) 0.0338(13) 0.0332(14) 0.0136(11) 0.0136(11) 0.0127(11)
C3 0.0310(14) 0.0414(15) 0.0401(16) 0.0179(13) 0.0132(13) 0.0083(12)
C4 0.0253(14) 0.0650(19) 0.0414(17) 0.0224(15) 0.0153(13) 0.0143(13)
C5 0.0354(16) 0.0625(19) 0.065(2) 0.0309(17) 0.0243(16) 0.0308(15)
C6 0.0353(15) 0.0366(14) 0.0508(17) 0.0162(13) 0.0198(14) 0.0202(12)
C7 0.0317(13) 0.0287(12) 0.0442(16) 0.0190(12) 0.0216(12) 0.0179(10)
C8 0.0420(16) 0.0298(13) 0.066(2) 0.0195(14) 0.0243(16) 0.0119(12)
C9 0.060(2) 0.0438(18) 0.111(3) 0.046(2) 0.049(2) 0.0225(16)
C10 0.073(2) 0.078(3) 0.096(3) 0.066(2) 0.060(2) 0.052(2)
C11 0.083(2) 0.074(2) 0.055(2) 0.0414(19) 0.042(2) 0.052(2)
C12 0.062(2) 0.0410(15) 0.0415(17) 0.0212(14) 0.0246(15) 0.0280(14)
C13 0.0372(14) 0.0239(11) 0.0240(13) 0.0009(10) 0.0100(11) 0.0092(10)
C14 0.0536(18) 0.0291(13) 0.0318(15) 0.0015(11) 0.0157(14) 0.0128(12)
C15 0.059(2) 0.0271(13) 0.0422(18) 0.0004(13) 0.0100(16) 0.0022(14)
C16 0.0408(17) 0.0457(17) 0.0424(18) 0.0084(14) 0.0037(15) -0.0034(14)
C17 0.0364(16) 0.0469(17) 0.060(2) 0.0114(16) 0.0148(15) 0.0118(13)
C18 0.0395(16) 0.0321(14) 0.0512(18) 0.0074(13) 0.0172(14) 0.0101(12)
C19 0.0392(14) 0.0348(13) 0.0253(13) 0.0102(11) 0.0151(12) 0.0233(11)
C20 0.0446(16) 0.0401(14) 0.0346(15) 0.0154(12) 0.0183(13) 0.0213(13)
C21 0.066(2) 0.0480(17) 0.053(2) 0.0296(15) 0.0358(18) 0.0329(16)
C22 0.078(2) 0.079(2) 0.049(2) 0.0419(19) 0.0352(19) 0.053(2)
C23 0.065(2) 0.093(3) 0.0285(17) 0.0221(18) 0.0099(16) 0.037(2)
C24 0.0541(19) 0.0561(18) 0.0315(16) 0.0124(14) 0.0107(15) 0.0194(15)
C25 0.0257(12) 0.0181(10) 0.0251(12) 0.0073(9) 0.0158(10) 0.0085(9)
C26 0.0240(12) 0.0255(11) 0.0218(12) 0.0054(9) 0.0126(10) 0.0082(9)
C27 0.0237(12) 0.0339(12) 0.0238(12) 0.0116(10) 0.0121(10) 0.0148(10)
C28 0.0332(13) 0.0260(11) 0.0256(12) 0.0131(10) 0.0184(11) 0.0181(10)
C29 0.0292(12) 0.0212(10) 0.0233(12) 0.0074(9) 0.0146(10) 0.0124(9)
C30 0.0208(11) 0.0221(11) 0.0277(12) 0.0059(10) 0.0104(10) 0.0080(9)
C31 0.0328(13) 0.0250(11) 0.0350(14) 0.0085(11) 0.0159(12) 0.0133(10)
C32 0.0377(15) 0.0257(12) 0.0529(17) 0.0153(12) 0.0232(14) 0.0155(11)
C33 0.0318(14) 0.0382(14) 0.0548(18) 0.0278(14) 0.0237(14) 0.0148(11)
C34 0.0418(16) 0.0453(16) 0.0390(16) 0.0192(13) 0.0239(14) 0.0142(13)
C35 0.0395(15) 0.0283(12) 0.0329(14) 0.0075(11) 0.0200(12) 0.0086(11)
C36 0.0275(12) 0.0182(10) 0.0415(15) 0.0081(10) 0.0156(12) 0.0118(9)
C37 0.0362(15) 0.0559(17) 0.0609(19) 0.0358(16) 0.0296(15) 0.0265(13)
C38 0.0398(18) 0.076(2) 0.107(3) 0.060(2) 0.045(2) 0.0295(17)
C39 0.0267(15) 0.0427(17) 0.100(3) 0.0169(19) 0.0161(19) 0.0118(13)
C40 0.0305(15) 0.0426(16) 0.0561(19) -0.0062(14) 0.0071(15) 0.0151(13)
C41 0.0304(14) 0.0357(14) 0.0408(16) -0.0030(12) 0.0130(13) 0.0115(11)
C42 0.0255(12) 0.0193(10) 0.0242(12) 0.0055(9) 0.0141(10) 0.0100(9)
C43 0.0289(13) 0.0279(12) 0.0230(12) 0.0017(10) 0.0114(11) 0.0103(10)
C44 0.0273(13) 0.0357(13) 0.0271(13) 0.0088(11) 0.0094(11) 0.0188(11)
C45 0.0345(13) 0.0268(11) 0.0277(13) 0.0086(10) 0.0163(11) 0.0191(10)
C46 0.0286(12) 0.0184(10) 0.0213(11) 0.0056(9) 0.0132(10) 0.0101(9)
C47 0.0362(14) 0.0208(11) 0.0240(12) 0.0067(10) 0.0066(11) 0.0089(10)
C48 0.0361(14) 0.0309(13) 0.0281(13) 0.0077(11) 0.0106(12) 0.0073(11)
C49 0.0339(15) 0.0537(17) 0.0417(17) 0.0233(15) 0.0130(13) 0.0093(13)
C50 0.0376(17) 0.0410(16) 0.054(2) 0.0225(15) 0.0015(15) -0.0039(13)
C51 0.055(2) 0.0306(15) 0.057(2) -0.0002(14) 0.0054(17) -0.0015(14)
C52 0.0547(19) 0.0268(13) 0.0417(17) -0.0030(12) 0.0147(15) 0.0080(13)
C53 0.0330(13) 0.0222(11) 0.0219(12) 0.0053(9) 0.0099(11) 0.0105(10)
C54 0.0424(15) 0.0345(13) 0.0291(14) 0.0121(11) 0.0168(12) 0.0216(12)
C55 0.0494(17) 0.0377(14) 0.0380(16) 0.0162(13) 0.0156(14) 0.0252(13)
C56 0.0439(17) 0.0416(15) 0.0428(17) 0.0244(14) 0.0101(14) 0.0127(13)
C57 0.0455(18) 0.073(2) 0.064(2) 0.0445(19) 0.0321(17) 0.0259(16)
C58 0.0391(15) 0.0557(17) 0.0498(18) 0.0316(15) 0.0262(14) 0.0275(14)

loop_
_atom_type_symbol
_atom_type_description
_atom_type_scat_dispersion_real
_atom_type_scat_dispersion_imag
_atom_type_scat_source
C C 0.0033 0.0016 'International Tables Vol C Tables 4.2.6.8 and 6.1.1.4'
H H 0.0000 0.0000 'International Tables Vol C Tables 4.2.6.8 and 6.1.1.4'
N N 0.0061 0.0033 'International Tables Vol C Tables 4.2.6.8 and 6.1.1.4'
O O 0.0106 0.0060 'International Tables Vol C Tables 4.2.6.8 and 6.1.1.4'
P P 0.1023 0.0942 'International Tables Vol C Tables 4.2.6.8 and 6.1.1.4'
Mn Mn 0.3368 0.7283 'International Tables Vol C Tables 4.2.6.8 and 6.1.1.4'
Br Br -0.2901 2.4595 'International Tables Vol C Tables 4.2.6.8 and 6.1.1.4'

loop_
_geom_angle_atom_site_label_1
_geom_angle_atom_site_label_2
_geom_angle_atom_site_label_3
_geom_angle
_geom_angle_site_symmetry_1
_geom_angle_site_symmetry_3
O2 Mn1 O3 88.87(6) . .
O2 Mn1 Br2 120.11(6) . .
O3 Mn1 Br2 96.55(4) . .
O2 Mn1 Br1 122.67(6) . .
O3 Mn1 Br1 101.94(5) . .
Br2 Mn1 Br1 114.312(18) . .
O4 Mn2 O1 89.08(6) . 1_566
O4 Mn2 Br4 133.35(6) . .
O1 Mn2 Br4 97.72(4) 1_566 .
O4 Mn2 Br3 112.36(6) . .
O1 Mn2 Br3 102.37(5) 1_566 .
Br4 Mn2 Br3 111.039(17) . .
O1 P1 C7 111.56(11) . .
O1 P1 C1 114.83(10) . .
C7 P1 C1 105.45(11) . .
O1 P1 C25 110.24(10) . .
C7 P1 C25 106.01(11) . .
C1 P1 C25 108.27(10) . .
O2 P2 C13 111.35(11) . .
O2 P2 C19 113.19(11) . .
C13 P2 C19 106.96(12) . .
O2 P2 C29 107.99(10) . .
C13 P2 C29 110.00(11) . .
C19 P2 C29 107.25(11) . .
O3 P3 C30 110.63(10) . .
O3 P3 C36 114.16(11) . .
C30 P3 C36 107.26(11) . .
O3 P3 C42 110.72(10) . .
C30 P3 C42 107.35(10) . .
C36 P3 C42 106.41(10) . .
O4 P4 C47 112.36(11) . .
O4 P4 C53 110.87(11) . .
C47 P4 C53 109.03(11) . .
O4 P4 C46 109.21(10) . .
C47 P4 C46 110.28(11) . .
C53 P4 C46 104.82(10) . .
P1 O1 Mn2 135.39(10) . 1_544
P2 O2 Mn1 170.79(12) . .
P3 O3 Mn1 146.17(10) . .
P4 O4 Mn2 165.72(12) . .
C29 N1 C25 116.57(19) . .
C42 N2 C46 116.73(19) . .
C2 C1 C6 119.2(2) . .
C2 C1 P1 122.89(18) . .
C6 C1 P1 117.84(18) . .
C1 C2 C3 120.2(2) . .
C1 C2 H2B 119.9 . .
C3 C2 H2B 119.9 . .
C4 C3 C2 120.0(3) . .
C4 C3 H3A 120.0 . .
C2 C3 H3A 120.0 . .
C3 C4 C5 120.5(3) . .
C3 C4 H4A 119.8 . .
C5 C4 H4A 119.8 . .
C4 C5 C6 120.1(3) . .
C4 C5 H5A 120.0 . .
C6 C5 H5A 120.0 . .
C5 C6 C1 120.1(2) . .
C5 C6 H6A 120.0 . .
C1 C6 H6A 120.0 . .
C12 C7 C8 119.3(2) . .
C12 C7 P1 120.34(19) . .
C8 C7 P1 120.4(2) . .
C9 C8 C7 119.5(3) . .
C9 C8 H8A 120.3 . .
C7 C8 H8A 120.3 . .
C10 C9 C8 120.2(3) . .
C10 C9 H9A 119.9 . .
C8 C9 H9A 119.9 . .
C9 C10 C11 120.8(3) . .
C9 C10 H10A 119.6 . .
C11 C10 H10A 119.6 . .
C10 C11 C12 119.8(3) . .
C10 C11 H11A 120.1 . .
C12 C11 H11A 120.1 . .
C11 C12 C7 120.4(3) . .
C11 C12 H12A 119.8 . .
C7 C12 H12A 119.8 . .
C18 C13 C14 120.1(2) . .
C18 C13 P2 121.62(19) . .
C14 C13 P2 118.3(2) . .
C15 C14 C13 119.4(3) . .
C15 C14 H14A 120.3 . .
C13 C14 H14A 120.3 . .
C16 C15 C14 120.6(3) . .
C16 C15 H15A 119.7 . .
C14 C15 H15A 119.7 . .
C15 C16 C17 120.6(3) . .
C15 C16 H16A 119.7 . .
C17 C16 H16A 119.7 . .
C18 C17 C16 119.3(3) . .
C18 C17 H17A 120.4 . .
C16 C17 H17A 120.4 . .
C13 C18 C17 120.0(3) . .
C13 C18 H18A 120.0 . .
C17 C18 H18A 120.0 . .
C24 C19 C20 119.1(2) . .
C24 C19 P2 119.3(2) . .
C20 C19 P2 121.21(19) . .
C21 C20 C19 119.9(3) . .
C21 C20 H20A 120.1 . .
C19 C20 H20A 120.1 . .
C22 C21 C20 120.5(3) . .
C22 C21 H21A 119.8 . .
C20 C21 H21A 119.8 . .
C21 C22 C23 120.3(3) . .
C21 C22 H22A 119.8 . .
C23 C22 H22A 119.8 . .
C22 C23 C24 120.1(3) . .
C22 C23 H23A 120.0 . .
C24 C23 H23A 120.0 . .
C19 C24 C23 120.2(3) . .
C19 C24 H24A 119.9 . .
C23 C24 H24A 119.9 . .
N1 C25 C26 123.5(2) . .
N1 C25 P1 116.07(16) . .
C26 C25 P1 120.42(17) . .
C27 C26 C25 118.7(2) . .
C27 C26 H26A 120.7 . .
C25 C26 H26A 120.7 . .
C26 C27 C28 118.8(2) . .
C26 C27 H27A 120.6 . .
C28 C27 H27A 120.6 . .
C29 C28 C27 118.4(2) . .
C29 C28 H28A 120.8 . .
C27 C28 H28A 120.8 . .
N1 C29 C28 124.0(2) . .
N1 C29 P2 116.23(17) . .
C28 C29 P2 119.75(17) . .
C35 C30 C31 119.5(2) . .
C35 C30 P3 122.82(18) . .
C31 C30 P3 117.51(18) . .
C32 C31 C30 120.0(2) . .
C32 C31 H31A 120.0 . .
C30 C31 H31A 120.0 . .
C33 C32 C31 120.5(2) . .
C33 C32 H32A 119.8 . .
C31 C32 H32A 119.8 . .
C32 C33 C34 119.9(2) . .
C32 C33 H33A 120.1 . .
C34 C33 H33A 120.1 . .
C33 C34 C35 120.5(3) . .
C33 C34 H34A 119.8 . .
C35 C34 H34A 119.8 . .
C30 C35 C34 119.6(2) . .
C30 C35 H35A 120.2 . .
C34 C35 H35A 120.2 . .
C41 C36 C37 119.5(2) . .
C41 C36 P3 121.35(19) . .
C37 C36 P3 119.1(2) . .
C38 C37 C36 119.4(3) . .
C38 C37 H37A 120.3 . .
C36 C37 H37A 120.3 . .
C39 C38 C37 120.6(3) . .
C39 C38 H38A 119.7 . .
C37 C38 H38A 119.7 . .
C40 C39 C38 120.6(3) . .
C40 C39 H39A 119.7 . .
C38 C39 H39A 119.7 . .
C39 C40 C41 119.6(3) . .
C39 C40 H40A 120.2 . .
C41 C40 H40A 120.2 . .
C40 C41 C36 120.3(3) . .
C40 C41 H41A 119.8 . .
C36 C41 H41A 119.8 . .
N2 C42 C43 123.6(2) . .
N2 C42 P3 117.00(16) . .
C43 C42 P3 119.38(17) . .
C44 C43 C42 118.1(2) . .
C44 C43 H43A 121.0 . .
C42 C43 H43A 121.0 . .
C45 C44 C43 119.2(2) . .
C45 C44 H44A 120.4 . .
C43 C44 H44A 120.4 . .
C44 C45 C46 118.5(2) . .
C44 C45 H45A 120.7 . .
C46 C45 H45A 120.7 . .
N2 C46 C45 123.8(2) . .
N2 C46 P4 116.37(16) . .
C45 C46 P4 119.73(17) . .
C52 C47 C48 119.4(2) . .
C52 C47 P4 117.2(2) . .
C48 C47 P4 123.46(18) . .
C49 C48 C47 119.6(3) . .
C49 C48 H48A 120.2 . .
C47 C48 H48A 120.2 . .
C50 C49 C48 120.1(3) . .
C50 C49 H49A 119.9 . .
C48 C49 H49A 119.9 . .
C51 C50 C49 120.6(3) . .
C51 C50 H50A 119.7 . .
C49 C50 H50A 119.7 . .
C50 C51 C52 120.1(3) . .
C50 C51 H51A 120.0 . .
C52 C51 H51A 120.0 . .
C51 C52 C47 120.2(3) . .
C51 C52 H52A 119.9 . .
C47 C52 H52A 119.9 . .
C58 C53 C54 119.9(2) . .
C58 C53 P4 118.22(19) . .
C54 C53 P4 121.77(18) . .
C53 C54 C55 120.0(2) . .
C53 C54 H54A 120.0 . .
C55 C54 H54A 120.0 . .
C56 C55 C54 119.6(3) . .
C56 C55 H55A 120.2 . .
C54 C55 H55A 120.2 . .
C57 C56 C55 120.4(3) . .
C57 C56 H56A 119.8 . .
C55 C56 H56A 119.8 . .
C56 C57 C58 120.3(3) . .
C56 C57 H57A 119.9 . .
C58 C57 H57A 119.9 . .
C53 C58 C57 119.9(3) . .
C53 C58 H58A 120.1 . .
C57 C58 H58A 120.1 . .

loop_
_geom_bond_atom_site_label_1
_geom_bond_atom_site_label_2
_geom_bond_distance
_geom_bond_site_symmetry_2
Mn1 O2 2.0168(16) .
Mn1 O3 2.1146(16) .
Mn1 Br2 2.4762(6) .
Mn1 Br1 2.5144(6) .
Mn2 O4 2.0330(16) .
Mn2 O1 2.1431(18) 1_566
Mn2 Br4 2.4859(6) .
Mn2 Br3 2.5135(6) .
P1 O1 1.5008(17) .
P1 C7 1.793(2) .
P1 C1 1.800(2) .
P1 C25 1.814(2) .
P2 O2 1.4943(17) .
P2 C13 1.795(3) .
P2 C19 1.797(2) .
P2 C29 1.811(2) .
P3 O3 1.4958(17) .
P3 C30 1.792(2) .
P3 C36 1.800(2) .
P3 C42 1.823(2) .
P4 O4 1.4949(17) .
P4 C47 1.792(3) .
P4 C53 1.800(2) .
P4 C46 1.815(2) .
N1 C29 1.343(3) .
N1 C25 1.344(3) .
N2 C42 1.339(3) .
N2 C46 1.343(3) .
C1 C2 1.387(3) .
C1 C6 1.391(3) .
C2 C3 1.387(3) .
C2 H2B 0.9500 .
C3 C4 1.370(4) .
C3 H3A 0.9500 .
C4 C5 1.374(4) .
C4 H4A 0.9500 .
C5 C6 1.383(4) .
C5 H5A 0.9500 .
C6 H6A 0.9500 .
C7 C12 1.386(4) .
C7 C8 1.391(3) .
C8 C9 1.390(4) .
C8 H8A 0.9500 .
C9 C10 1.365(5) .
C9 H9A 0.9500 .
C10 C11 1.371(5) .
C10 H10A 0.9500 .
C11 C12 1.379(4) .
C11 H11A 0.9500 .
C12 H12A 0.9500 .
C13 C18 1.384(4) .
C13 C14 1.388(3) .
C14 C15 1.381(4) .
C14 H14A 0.9500 .
C15 C16 1.366(5) .
C15 H15A 0.9500 .
C16 C17 1.388(4) .
C16 H16A 0.9500 .
C17 C18 1.387(4) .
C17 H17A 0.9500 .
C18 H18A 0.9500 .
C19 C24 1.384(4) .
C19 C20 1.392(4) .
C20 C21 1.381(4) .
C20 H20A 0.9500 .
C21 C22 1.366(4) .
C21 H21A 0.9500 .
C22 C23 1.369(5) .
C22 H22A 0.9500 .
C23 C24 1.386(4) .
C23 H23A 0.9500 .
C24 H24A 0.9500 .
C25 C26 1.390(3) .
C26 C27 1.383(3) .
C26 H26A 0.9500 .
C27 C28 1.386(3) .
C27 H27A 0.9500 .
C28 C29 1.384(3) .
C28 H28A 0.9500 .
C30 C35 1.388(3) .
C30 C31 1.393(3) .
C31 C32 1.382(3) .
C31 H31A 0.9500 .
C32 C33 1.372(4) .
C32 H32A 0.9500 .
C33 C34 1.381(4) .
C33 H33A 0.9500 .
C34 C35 1.389(3) .
C34 H34A 0.9500 .
C35 H35A 0.9500 .
C36 C41 1.391(4) .
C36 C37 1.392(4) .
C37 C38 1.386(4) .
C37 H37A 0.9500 .
C38 C39 1.373(5) .
C38 H38A 0.9500 .
C39 C40 1.373(5) .
C39 H39A 0.9500 .
C40 C41 1.387(4) .
C40 H40A 0.9500 .
C41 H41A 0.9500 .
C42 C43 1.397(3) .
C43 C44 1.384(3) .
C43 H43A 0.9500 .
C44 C45 1.381(3) .
C44 H44A 0.9500 .
C45 C46 1.383(3) .
C45 H45A 0.9500 .
C47 C52 1.389(3) .
C47 C48 1.393(4) .
C48 C49 1.383(4) .
C48 H48A 0.9500 .
C49 C50 1.378(4) .
C49 H49A 0.9500 .
C50 C51 1.366(5) .
C50 H50A 0.9500 .
C51 C52 1.381(4) .
C51 H51A 0.9500 .
C52 H52A 0.9500 .
C53 C58 1.381(3) .
C53 C54 1.389(3) .
C54 C55 1.390(3) .
C54 H54A 0.9500 .
C55 C56 1.383(4) .
C55 H55A 0.9500 .
C56 C57 1.372(4) .
C56 H56A 0.9500 .
C57 C58 1.386(4) .
C57 H57A 0.9500 .
C58 H58A 0.9500 .
